data_7718607
loop_
_publ_author_name
'Sugamata, Koh'
'Furukawa, Riko'
'Amanokura, Natsuki'
'Minoura, Mao'

_publ_section_title
;
 Phenothiazine-dioxide-based Cu-MOFs: preserving porosity through the
 incorporation of substituents into organic linkers.
;
_journal_issue 22
_journal_name_full 'Dalton transactions (Cambridge, England : 2003)'
_journal_page_first 8813
_journal_page_last 8818
_journal_paper_doi 10.1039/d5dt00721f
_journal_volume 54
_journal_year 2025
_chemical_formula_moiety 'C36 H16 N2 O14 S2 Zn2, 10[C3H7NO]'
_chemical_formula_sum 'C66 H86 N12 O24 S2 Zn2'
_chemical_formula_weight 1626.32
_space_group_crystal_system trigonal
_space_group_IT_number 166
_space_group_name_Hall '-R 3 2"'
_space_group_name_H-M_alt 'R -3 m :H'
_atom_sites_solution_hydrogens geom
_atom_sites_solution_primary iterative
_audit_creation_date 2025-04-23
_audit_creation_method
;
Olex2 1.3
(compiled 2020.11.12 svn.r5f609507 for OlexSys, GUI svn.r6408)
;
_audit_update_record
;
2025-04-23 deposited with the CCDC.	2025-04-29 downloaded from the CCDC.
;
_cell_angle_alpha 90
_cell_angle_beta 90
_cell_angle_gamma 120
_cell_formula_units_Z 9
_cell_length_a 29.3296(19)
_cell_length_b 29.3296(19)
_cell_length_c 30.881(2)
_cell_measurement_reflns_used 3645
_cell_measurement_temperature 233(2)
_cell_measurement_theta_max 11.9040
_cell_measurement_theta_min 1.5990
_cell_volume 23006(3)
_computing_cell_refinement 'CrysAlisPro 1.171.42.49 (Rigaku OD, 2022)'
_computing_data_collection 'CrysAlisPro 1.171.42.49 (Rigaku OD, 2022)'
_computing_data_reduction 'CrysAlisPro 1.171.42.49 (Rigaku OD, 2022)'
_computing_molecular_graphics 'Olex2 1.3 (Dolomanov et al., 2009)'
_computing_publication_material 'Olex2 1.3 (Dolomanov et al., 2009)'
_computing_structure_refinement 'SHELXL 2019/3 (Sheldrick, 2015)'
_computing_structure_solution 'olex2.solve 1.3 (Bourhis et al., 2015)'
_diffrn_ambient_temperature 233.15
_diffrn_detector 'Hybrid Pixel Array Detector'
_diffrn_detector_area_resol_mean 5.8140
_diffrn_measured_fraction_theta_full 0.997
_diffrn_measured_fraction_theta_max 0.997
_diffrn_measurement_details
;
List of Runs (angles in degrees, time in seconds):

  # Type    Start    End  Width  t~exp~   \w     \q     \k     \f   Frames
#--------------------------------------------------------------------------
  1  \w      0.00 180.00   1.00    2.00    --    0.00  45.00   0.00  180
  2  \w      0.00 180.00   1.00    2.00    --    0.00  45.00 -90.00  180
  3  \w      0.00 180.00   1.00    2.00    --    0.00  45.00-180.00  180
;
_diffrn_measurement_device 'abstract diffractometer'
_diffrn_measurement_device_type 'PILATUS3 X CdTe 1M'
_diffrn_measurement_method '\w scans'
_diffrn_orient_matrix_type 'CrysAlisPro convention (1999,Acta A55,543-557)'
_diffrn_orient_matrix_UB_11 -0.0150102333
_diffrn_orient_matrix_UB_12 -0.0039084667
_diffrn_orient_matrix_UB_13 -0.0038704667
_diffrn_orient_matrix_UB_21 -0.0032202667
_diffrn_orient_matrix_UB_22 0.0030334667
_diffrn_orient_matrix_UB_23 0.0123751667
_diffrn_orient_matrix_UB_31 0.0053725667
_diffrn_orient_matrix_UB_32 0.0154961333
_diffrn_orient_matrix_UB_33 -0.0033932667
_diffrn_radiation_monochromator synchrotron
_diffrn_radiation_probe x-ray
_diffrn_radiation_type Synchrotron
_diffrn_radiation_wavelength 0.4134
_diffrn_reflns_av_R_equivalents 0.1626
_diffrn_reflns_av_unetI/netI 0.0730
_diffrn_reflns_Laue_measured_fraction_full 0.997
_diffrn_reflns_Laue_measured_fraction_max 0.997
_diffrn_reflns_limit_h_max 29
_diffrn_reflns_limit_h_min -29
_diffrn_reflns_limit_k_max 29
_diffrn_reflns_limit_k_min -29
_diffrn_reflns_limit_l_max 30
_diffrn_reflns_limit_l_min -30
_diffrn_reflns_number 34668
_diffrn_reflns_point_group_measured_fraction_full 0.997
_diffrn_reflns_point_group_measured_fraction_max 0.997
_diffrn_reflns_theta_full 11.927
_diffrn_reflns_theta_max 11.927
_diffrn_reflns_theta_min 1.453
_diffrn_source synchrotron
_exptl_absorpt_coefficient_mu 0.140
_exptl_absorpt_correction_T_max 1.00000
_exptl_absorpt_correction_T_min 0.86604
_exptl_absorpt_correction_type multi-scan
_exptl_absorpt_process_details
;
CrysAlisPro 1.171.42.49 (Rigaku Oxford Diffraction, 2022)
Empirical absorption correction using spherical harmonics,
implemented in SCALE3 ABSPACK scaling algorithm.
;
_exptl_crystal_colour colourless
_exptl_crystal_colour_primary colourless
_exptl_crystal_density_diffrn 1.056
_exptl_crystal_description block
_exptl_crystal_F_000 7650
_exptl_crystal_size_max 0.01
_exptl_crystal_size_mid 0.01
_exptl_crystal_size_min 0.01
_refine_diff_density_max 1.110
_refine_diff_density_min -0.389
_refine_diff_density_rms 0.057
_refine_ls_extinction_method none
_refine_ls_goodness_of_fit_ref 0.991
_refine_ls_hydrogen_treatment constr
_refine_ls_matrix_type full
_refine_ls_number_parameters 143
_refine_ls_number_reflns 2889
_refine_ls_number_restraints 81
_refine_ls_restrained_S_all 1.052
_refine_ls_R_factor_all 0.0696
_refine_ls_R_factor_gt 0.0582
_refine_ls_shift/su_max 0.001
_refine_ls_shift/su_mean 0.000
_refine_ls_structure_factor_coef Fsqd
_refine_ls_weighting_details 'w=1/[\s^2^(Fo^2^)+(0.1042P)^2^] where P=(Fo^2^+2Fc^2^)/3'
_refine_ls_weighting_scheme calc
_refine_ls_wR_factor_gt 0.1550
_refine_ls_wR_factor_ref 0.1621
_reflns_Friedel_coverage 0.000
_reflns_number_gt 2186
_reflns_number_total 2889
_reflns_threshold_expression 'I > 2\s(I)'
_cod_data_source_file d5dt00721f2.cif
_cod_data_source_block 37_rf_znmeppto2_a
_cod_depositor_comments 'Adding full bibliography for 7718601--7718612.cif.'
_cod_original_cell_volume 23005(3)
_cod_original_sg_symbol_H-M 'R -3 m'
_cod_database_code 7718607
_shelx_shelxl_version_number 2019/3
_chemical_oxdiff_formula CHONZnS
_shelx_space_group_comment
;
The symmetry employed for this shelxl refinement is uniquely defined
by the following loop, which should always be used as a source of
symmetry information in preference to the above space-group names.
They are only intended as comments.
;
_shelx_estimated_absorpt_t_max 0.999
_shelx_estimated_absorpt_t_min 0.999
_reflns_odcompleteness_completeness 99.69
_reflns_odcompleteness_iscentric 1
_reflns_odcompleteness_theta 11.93
_olex2_refinement_description
;
1. Fixed Uiso
 At 1.2 times of:
  All C(H) groups
 At 1.5 times of:
  All C(H,H,H) groups
2. Uiso/Uaniso restraints and constraints
C17 \\sim C15 \\sim C13 \\sim C14: within 1.7A with sigma of 0.04 and sigma for
terminal atoms of 0.08 within 1.7A
O6 \\sim S002 \\sim C9: within 1.7A with sigma of 0.01 and sigma for terminal
atoms of 0.01 within 1.7A
Uanis(C17) \\sim Ueq, Uanis(C15) \\sim Ueq, Uanis(C13) \\sim Ueq, Uanis(C14)
\\sim Ueq: with sigma of 0.02 and sigma for terminal atoms of 0.02
Uanis(O6) \\sim Ueq, Uanis(S002) \\sim Ueq, Uanis(O00B) \\sim Ueq: with sigma
of 0.005 and sigma for terminal atoms of 0.005
3. Rigid body (RIGU) restrains
 C17, C15, C13, C14
 with sigma for 1-2 distances of 0.02 and sigma for 1-3 distances of 0.02
4. Others
 Fixed Sof: H17A(0.5) H17B(0.5) H17C(0.5)
5.a Aromatic/amide H refined with riding coordinates:
 C10(H10), C11(H11), C14(H14)
5.b Idealised Me refined as rotating group:
 C17(H17A,H17B,H17C)
;
_smtbx_masks_special_details
;
A solvent mask was calculated and 3500 electrons were 
found in a volume of 17066\%A^3^ in 1 void per unit cell. 
This is consistent with the presence of 
10[C3H7NO] per Formula Unit 
which account for 3600 electrons 
per unit cell.
;
_smtbx_masks_void_probe_radius 1.2
_smtbx_masks_void_truncation_radius 1.2
_platon_squeeze_special_details
;
A solvent mask was calculated and 2346 electrons were 
found in a volume of 16975\%A^3^ in 1 void per unit cell. 
This is consistent with the presence of 
6[C3H7NO] per Formula Unit 
which account for 2160 electrons 
per unit cell.
;
_platon_squeeze_void_probe_radius 1.20
_olex2_submission_special_instructions 'No special instructions were received'
_oxdiff_exptl_absorpt_empirical_details
;
Empirical correction (ABSPACK) includes:
- Absorption correction using spherical harmonics
- Frame scaling
;
_oxdiff_exptl_absorpt_empirical_full_max 1.182
_oxdiff_exptl_absorpt_empirical_full_min 0.873

loop_
_space_group_symop_operation_xyz
'x, y, z'
'-y, x-y, z'
'-x+y, -x, z'
'x-y, -y, -z'
'-x, -x+y, -z'
'y, x, -z'
'x+2/3, y+1/3, z+1/3'
'-y+2/3, x-y+1/3, z+1/3'
'-x+y+2/3, -x+1/3, z+1/3'
'x-y+2/3, -y+1/3, -z+1/3'
'-x+2/3, -x+y+1/3, -z+1/3'
'y+2/3, x+1/3, -z+1/3'
'x+1/3, y+2/3, z+2/3'
'-y+1/3, x-y+2/3, z+2/3'
'-x+y+1/3, -x+2/3, z+2/3'
'x-y+1/3, -y+2/3, -z+2/3'
'-x+1/3, -x+y+2/3, -z+2/3'
'y+1/3, x+2/3, -z+2/3'
'-x, -y, -z'
'y, -x+y, -z'
'x-y, x, -z'
'-x+y, y, z'
'x, x-y, z'
'-y, -x, z'
'-x+2/3, -y+1/3, -z+1/3'
'y+2/3, -x+y+1/3, -z+1/3'
'x-y+2/3, x+1/3, -z+1/3'
'-x+y+2/3, y+1/3, z+1/3'
'x+2/3, x-y+1/3, z+1/3'
'-y+2/3, -x+1/3, z+1/3'
'-x+1/3, -y+2/3, -z+2/3'
'y+1/3, -x+y+2/3, -z+2/3'
'x-y+1/3, x+2/3, -z+2/3'
'-x+y+1/3, y+2/3, z+2/3'
'x+1/3, x-y+2/3, z+2/3'
'-y+1/3, -x+2/3, z+2/3'

loop_
_atom_site_label
_atom_site_type_symbol
_atom_site_fract_x
_atom_site_fract_y
_atom_site_fract_z
_atom_site_U_iso_or_equiv
_atom_site_adp_type
_atom_site_occupancy
_atom_site_site_symmetry_order
_atom_site_calc_flag
_atom_site_refinement_flags_posn
_atom_site_refinement_flags_adp
_atom_site_refinement_flags_occupancy
_atom_site_disorder_assembly
_atom_site_disorder_group
Zn01 Zn 0.63803(2) 0.81902(2) 0.29111(2) 0.0372(3) Uani 1 2 d S T P . .
S002 S 0.45265(6) 0.54735(6) 0.32865(8) 0.0938(8) Uani 1 2 d S TU P . .
O003 O 0.59459(13) 0.74907(12) 0.32183(13) 0.0658(10) Uani 1 1 d . . . . .
O004 O 0.63850(13) 0.77064(13) 0.38395(11) 0.0631(10) Uani 1 1 d . . . . .
O5 O 0.6071(2) 0.80357(11) 0.23107(17) 0.0821(16) Uani 1 2 d S T P . .
N006 N 0.46979(15) 0.53021(15) 0.4236(2) 0.086(2) Uani 1 2 d S T P . .
C12 C 0.60347(19) 0.7387(2) 0.3592(2) 0.0571(13) Uani 1 1 d . . . . .
C008 C 0.56879(19) 0.68450(18) 0.37612(18) 0.0639(15) Uani 1 1 d . . . . .
O00B O 0.47932(16) 0.52068(16) 0.3085(3) 0.127(2) Uani 1 2 d S TU P . .
C10 C 0.5278(2) 0.64696(19) 0.35033(18) 0.0721(16) Uani 1 1 d . . . . .
H10 H 0.521568 0.656413 0.322784 0.087 Uiso 1 1 calc R U . . .
C00D C 0.5030(2) 0.5803(2) 0.40634(19) 0.0751(17) Uani 1 1 d . . . . .
C11 C 0.5771(2) 0.66858(19) 0.41543(19) 0.0762(18) Uani 1 1 d . . . . .
H11 H 0.605505 0.693118 0.432326 0.091 Uiso 1 1 calc R U . . .
C9 C 0.49609(19) 0.5956(2) 0.36546(18) 0.0756(17) Uani 1 1 d . . . . .
C00I C 0.5458(2) 0.6177(2) 0.4319(2) 0.0851(19) Uani 1 1 d . . . . .
C13 C 0.4864(2) 0.5136(2) 0.4619(3) 0.076(2) Uani 1 2 d S TU P . .
C14 C 0.5131(2) 0.4869(2) 0.4567(3) 0.095(3) Uani 1 2 d S TU P . .
H14 H 0.521651 0.478349 0.429668 0.114 Uiso 1 2 calc R U P . .
C15 C 0.4729(2) 0.5271(2) 0.5005(4) 0.088(3) Uani 1 2 d S TU P . .
C17 C 0.4437(5) 0.5563(5) 0.5082(7) 0.258(9) Uani 1 2 d S TU P . .
H17A H 0.431524 0.562440 0.480750 0.388 Uiso 0.5 1 calc R U P A -1
H17B H 0.466930 0.589841 0.521959 0.388 Uiso 0.5 1 calc R U P A -1
H17C H 0.413653 0.535611 0.526861 0.388 Uiso 0.5 1 calc R U P A -1
O6 O 0.43064(16) 0.56936(16) 0.3008(2) 0.121(2) Uani 1 2 d S TU P . .

loop_
_atom_site_aniso_label
_atom_site_aniso_U_11
_atom_site_aniso_U_22
_atom_site_aniso_U_33
_atom_site_aniso_U_23
_atom_site_aniso_U_13
_atom_site_aniso_U_12
Zn01 0.0319(5) 0.0352(4) 0.0435(5) -0.00040(16) -0.0008(3) 0.0159(2)
S002 0.0714(9) 0.0714(9) 0.0875(16) 0.0174(8) -0.0174(8) -0.0025(12)
O003 0.056(2) 0.047(2) 0.084(3) 0.0199(19) 0.004(2) 0.0175(17)
O004 0.050(2) 0.043(2) 0.076(2) 0.0088(18) -0.0086(19) 0.0084(18)
O5 0.081(4) 0.093(3) 0.068(3) -0.0107(15) -0.021(3) 0.0404(18)
N006 0.057(3) 0.057(3) 0.092(5) 0.033(2) -0.033(2) -0.010(4)
C12 0.040(3) 0.052(3) 0.075(4) 0.010(3) 0.007(3) 0.020(3)
C008 0.048(3) 0.041(3) 0.083(4) 0.019(3) -0.008(3) 0.007(3)
O00B 0.119(3) 0.119(3) 0.131(4) -0.020(2) 0.020(2) 0.051(3)
C10 0.063(3) 0.053(3) 0.077(4) 0.032(3) -0.002(3) 0.011(3)
C00D 0.047(3) 0.054(3) 0.084(4) 0.019(3) -0.028(3) -0.005(3)
C11 0.055(3) 0.045(3) 0.089(4) 0.016(3) -0.026(3) -0.005(3)
C9 0.047(3) 0.064(4) 0.078(4) 0.024(3) -0.014(3) -0.001(3)
C00I 0.059(4) 0.061(4) 0.097(5) 0.023(3) -0.024(3) 0.001(3)
C13 0.053(3) 0.053(3) 0.075(6) 0.016(3) -0.016(3) -0.009(4)
C14 0.063(3) 0.063(3) 0.124(8) 0.025(3) -0.025(3) 0.005(5)
C15 0.061(3) 0.061(3) 0.122(8) 0.023(3) -0.023(3) 0.015(4)
C17 0.235(11) 0.235(11) 0.272(17) -0.012(10) 0.012(10) 0.093(12)
O6 0.110(2) 0.110(2) 0.103(3) 0.0290(19) -0.0290(19) 0.025(3)

loop_
_atom_type_symbol
_atom_type_description
_atom_type_scat_dispersion_real
_atom_type_scat_dispersion_imag
_atom_type_scat_source
C C -0.0011 0.0005 'International Tables Vol C Tables 4.2.6.8 and 6.1.1.4'
H H 0.0000 0.0000 'International Tables Vol C Tables 4.2.6.8 and 6.1.1.4'
N N -0.0015 0.0010 'International Tables Vol C Tables 4.2.6.8 and 6.1.1.4'
O O -0.0013 0.0018 'International Tables Vol C Tables 4.2.6.8 and 6.1.1.4'
S S 0.0306 0.0409 'International Tables Vol C Tables 4.2.6.8 and 6.1.1.4'
Zn Zn 0.1937 0.5383 'International Tables Vol C Tables 4.2.6.8 and 6.1.1.4'

loop_
_geom_angle_atom_site_label_1
_geom_angle_atom_site_label_2
_geom_angle_atom_site_label_3
_geom_angle
_geom_angle_site_symmetry_1
_geom_angle_site_symmetry_3
_geom_angle_publ_flag
O003 Zn01 Zn01 81.75(11) . 31_665 ?
O003 Zn01 Zn01 81.75(11) 23_565 31_665 ?
O003 Zn01 O003 88.4(2) 23_565 . ?
O003 Zn01 O004 158.25(14) 23_565 17_655 ?
O003 Zn01 O004 87.54(14) 23_565 31_665 ?
O003 Zn01 O004 158.25(15) . 31_665 ?
O003 Zn01 O004 87.53(14) . 17_655 ?
O004 Zn01 Zn01 76.53(10) 17_655 31_665 ?
O004 Zn01 Zn01 76.53(10) 31_665 31_665 ?
O004 Zn01 O004 88.4(2) 31_665 17_655 ?
O5 Zn01 Zn01 173.79(17) . 31_665 ?
O5 Zn01 O003 102.63(16) . . ?
O5 Zn01 O003 102.63(16) . 23_565 ?
O5 Zn01 O004 99.11(15) . 31_665 ?
O5 Zn01 O004 99.11(15) . 17_655 ?
O00B S002 C9 109.3(3) . 24_665 ?
O00B S002 C9 109.4(3) . . ?
C9 S002 C9 99.3(4) . 24_665 ?
O6 S002 O00B 117.7(5) . . ?
O6 S002 C9 109.8(3) . . ?
O6 S002 C9 109.8(3) . 24_665 ?
C12 O003 Zn01 125.1(3) . . ?
C12 O004 Zn01 131.5(3) . 31_665 ?
C00D N006 C00D 121.5(6) . 24_665 ?
C00D N006 C13 119.2(3) 24_665 . ?
C00D N006 C13 119.2(3) . . ?
O003 C12 C008 117.9(5) . . ?
O004 C12 O003 125.1(5) . . ?
O004 C12 C008 117.0(5) . . ?
C10 C008 C12 119.9(5) . . ?
C11 C008 C12 122.2(5) . . ?
C11 C008 C10 117.8(4) . . ?
C008 C10 H10 119.9 . . ?
C9 C10 C008 120.2(5) . . ?
C9 C10 H10 119.9 . . ?
N006 C00D C00I 118.7(5) . . ?
C9 C00D N006 123.3(5) . . ?
C9 C00D C00I 118.0(5) . . ?
C008 C11 H11 118.2 . . ?
C008 C11 C00I 123.6(5) . . ?
C00I C11 H11 118.2 . . ?
C10 C9 S002 118.3(4) . . ?
C00D C9 S002 119.3(4) . . ?
C00D C9 C10 121.8(5) . . ?
C11 C00I C00D 118.4(5) . . ?
C14 C13 N006 118.8(10) . . ?
C14 C13 C15 126.7(9) . . ?
C15 C13 N006 114.5(10) . . ?
C13 C14 H14 124.3 . . ?
C13 C14 C15 111.4(10) . 19_666 ?
C15 C14 H14 124.3 19_666 . ?
C13 C15 C14 121.9(9) . 19_666 ?
C13 C15 C17 129.0(12) . . ?
C14 C15 C17 109.1(14) 19_666 . ?
C15 C17 H17A 109.5 . . ?
C15 C17 H17B 109.5 . . ?
C15 C17 H17C 109.5 . . ?
H17A C17 H17B 109.5 . . ?
H17A C17 H17C 109.5 . . ?
H17B C17 H17C 109.5 . . ?

loop_
_geom_bond_atom_site_label_1
_geom_bond_atom_site_label_2
_geom_bond_distance
_geom_bond_site_symmetry_2
_geom_bond_publ_flag
Zn01 Zn01 2.9863(13) 31_665 ?
Zn01 O003 2.029(3) 23_565 ?
Zn01 O003 2.029(3) . ?
Zn01 O004 2.045(3) 31_665 ?
Zn01 O004 2.045(3) 17_655 ?
Zn01 O5 2.013(5) . ?
S002 O00B 1.491(8) . ?
S002 C9 1.765(5) . ?
S002 C9 1.765(5) 24_665 ?
S002 O6 1.411(7) . ?
O003 C12 1.254(6) . ?
O004 C12 1.247(6) . ?
N006 C00D 1.400(6) 24_665 ?
N006 C00D 1.400(6) . ?
N006 C13 1.452(10) . ?
C12 C008 1.489(7) . ?
C008 C10 1.404(7) . ?
C008 C11 1.366(7) . ?
C10 H10 0.9400 . ?
C10 C9 1.397(7) . ?
C00D C9 1.389(7) . ?
C00D C00I 1.423(7) . ?
C11 H11 0.9400 . ?
C11 C00I 1.400(7) . ?
C13 C14 1.365(13) . ?
C13 C15 1.375(13) . ?
C14 H14 0.9400 . ?
C14 C15 1.501(13) 19_666 ?
C15 C17 1.51(2) . ?
C17 H17A 0.9700 . ?
C17 H17B 0.9700 . ?
C17 H17C 0.9700 . ?

loop_
_geom_torsion_atom_site_label_1
_geom_torsion_atom_site_label_2
_geom_torsion_atom_site_label_3
_geom_torsion_atom_site_label_4
_geom_torsion
_geom_torsion_site_symmetry_1
_geom_torsion_site_symmetry_2
_geom_torsion_site_symmetry_3
_geom_torsion_site_symmetry_4
_geom_torsion_publ_flag
Zn01 O003 C12 O004 4.2(7) . . . . ?
Zn01 O003 C12 C008 -177.6(3) . . . . ?
Zn01 O004 C12 O003 -2.7(8) 31_665 . . . ?
Zn01 O004 C12 C008 179.1(3) 31_665 . . . ?
O003 C12 C008 C10 0.1(8) . . . . ?
O003 C12 C008 C11 176.3(5) . . . . ?
O004 C12 C008 C10 178.4(5) . . . . ?
O004 C12 C008 C11 -5.4(8) . . . . ?
N006 C00D C9 S002 -13.6(10) . . . . ?
N006 C00D C9 C10 175.5(7) . . . . ?
N006 C00D C00I C11 -176.6(7) . . . . ?
N006 C13 C14 C15 180.000(3) . . . 19_666 ?
N006 C13 C15 C14 180.000(5) . . . 19_666 ?
N006 C13 C15 C17 0.000(8) . . . . ?
C12 C008 C10 C9 178.0(5) . . . . ?
C12 C008 C11 C00I -179.0(6) . . . . ?
C008 C10 C9 S002 -169.4(5) . . . . ?
C008 C10 C9 C00D 1.6(10) . . . . ?
C008 C11 C00I C00D 0.5(10) . . . . ?
O00B S002 C9 C10 92.0(6) . . . . ?
O00B S002 C9 C00D -79.2(6) . . . . ?
C10 C008 C11 C00I -2.7(10) . . . . ?
C00D N006 C00D C9 -17.3(14) 24_665 . . . ?
C00D N006 C00D C00I 161.9(6) 24_665 . . . ?
C00D N006 C13 C14 -91.7(7) . . . . ?
C00D N006 C13 C14 91.7(7) 24_665 . . . ?
C00D N006 C13 C15 88.3(7) . . . . ?
C00D N006 C13 C15 -88.3(7) 24_665 . . . ?
C11 C008 C10 C9 1.7(9) . . . . ?
C9 S002 C9 C10 -153.6(3) 24_665 . . . ?
C9 S002 C9 C00D 35.2(7) 24_665 . . . ?
C9 C00D C00I C11 2.6(10) . . . . ?
C00I C00D C9 S002 167.2(5) . . . . ?
C00I C00D C9 C10 -3.7(10) . . . . ?
C13 N006 C00D C9 166.2(8) . . . . ?
C13 N006 C00D C00I -14.7(12) . . . . ?
C14 C13 C15 C14 0.000(7) . . . 19_666 ?
C14 C13 C15 C17 180.000(8) . . . . ?
C15 C13 C14 C15 0.000(7) . . . 19_666 ?
O6 S002 C9 C10 -38.6(6) . . . . ?
O6 S002 C9 C00D 150.2(5) . . . . ?

loop_
_smtbx_masks_void_nr
_smtbx_masks_void_average_x
_smtbx_masks_void_average_y
_smtbx_masks_void_average_z
_smtbx_masks_void_volume
_smtbx_masks_void_count_electrons
_smtbx_masks_void_content
1 -0.492 -0.727 -0.090 17066.1 3500.0 '90 C3H7NO'
